data_1502199
loop_
_publ_author_name
'Wang, Peng-Cheng'
'Ran, Xin-Hui'
'Luo, Huai-Rong'
'Hu, Jiang-Miao'
'Chen, Rui'
'Ma, Qing-Yun'
'Dai, Hao-Fu'
'Liu, Yu-Qing'
'Xie, Ming-Jin'
'Zhou, Jun'
'Zhao, You-Xing'

_publ_section_title
;
 Volvalerelactones A and B, two new sesquiterpenoid lactones with an
 unprecedented skeleton from Valeriana officinalis var. latifolia.
;
_journal_issue 12
_journal_name_full 'Organic letters'
_journal_page_first 3036
_journal_page_last 3039
_journal_paper_doi 10.1021/ol200878w
_journal_volume 13
_journal_year 2011
_chemical_formula_sum 'C15 H22 O4'
_chemical_formula_weight 266.33
_chemical_name_systematic
; 
 ? 
;
_space_group_IT_number 19
_symmetry_cell_setting orthorhombic
_symmetry_space_group_name_Hall 'P 2ac 2ab'
_symmetry_space_group_name_H-M 'P 21 21 21'
_atom_sites_solution_hydrogens geom
_atom_sites_solution_primary direct
_atom_sites_solution_secondary difmap
_audit_creation_method SHELXL-97
_cell_angle_alpha 90.00
_cell_angle_beta 90.00
_cell_angle_gamma 90.00
_cell_formula_units_Z 4
_cell_length_a 8.4887(13)
_cell_length_b 10.4646(16)
_cell_length_c 16.491(3)
_cell_measurement_reflns_used 1257
_cell_measurement_temperature 571(2)
_cell_measurement_theta_max 19.29
_cell_measurement_theta_min 2.31
_cell_volume 1464.9(4)
_computing_cell_refinement 'Bruker apex II'
_computing_data_collection 'Bruker apex II'
_computing_data_reduction 'Bruker SAINT'
_computing_molecular_graphics 'Bruker SHELXTL'
_computing_publication_material 'Bruker SHELXTL'
_computing_structure_refinement 'SHELXL-97 (Sheldrick, 1997)'
_computing_structure_solution 'SHELXS-97 (Sheldrick, 1990)'
_diffrn_ambient_temperature 571(2)
_diffrn_measured_fraction_theta_full 0.979
_diffrn_measured_fraction_theta_max 0.979
_diffrn_measurement_device_type 'CCD area detector'
_diffrn_measurement_method 'phi and omega scans'
_diffrn_radiation_monochromator graphite
_diffrn_radiation_source 'fine-focus sealed tube'
_diffrn_radiation_type MoK\a
_diffrn_radiation_wavelength 0.71073
_diffrn_reflns_av_R_equivalents 0.0518
_diffrn_reflns_av_sigmaI/netI 0.0642
_diffrn_reflns_limit_h_max 11
_diffrn_reflns_limit_h_min -11
_diffrn_reflns_limit_k_max 13
_diffrn_reflns_limit_k_min -13
_diffrn_reflns_limit_l_max 21
_diffrn_reflns_limit_l_min -15
_diffrn_reflns_number 10163
_diffrn_reflns_theta_full 28.28
_diffrn_reflns_theta_max 28.28
_diffrn_reflns_theta_min 2.30
_exptl_absorpt_coefficient_mu 0.086
_exptl_absorpt_correction_T_max 0.9880
_exptl_absorpt_correction_T_min 0.9821
_exptl_absorpt_correction_type multi-scan
_exptl_absorpt_process_details sadabs
_exptl_crystal_colour colourless
_exptl_crystal_density_diffrn 1.208
_exptl_crystal_density_method 'not measured'
_exptl_crystal_description block
_exptl_crystal_F_000 576
_exptl_crystal_size_max 0.21
_exptl_crystal_size_mid 0.19
_exptl_crystal_size_min 0.14
_refine_diff_density_max 0.152
_refine_diff_density_min -0.177
_refine_diff_density_rms 0.036
_refine_ls_abs_structure_details 'Flack H D (1983), Acta Cryst. A39, 876-881'
_refine_ls_abs_structure_Flack 0.9(15)
_refine_ls_extinction_coef 0.0096(15)
_refine_ls_extinction_expression Fc^*^=kFc[1+0.001xFc^2^\l^3^/sin(2\q)]^-1/4^
_refine_ls_extinction_method SHELXL
_refine_ls_goodness_of_fit_ref 1.031
_refine_ls_hydrogen_treatment constr
_refine_ls_matrix_type full
_refine_ls_number_parameters 177
_refine_ls_number_reflns 3479
_refine_ls_number_restraints 0
_refine_ls_restrained_S_all 1.031
_refine_ls_R_factor_all 0.0996
_refine_ls_R_factor_gt 0.0542
_refine_ls_shift/su_max 0.000
_refine_ls_shift/su_mean 0.000
_refine_ls_structure_factor_coef Fsqd
_refine_ls_weighting_details 'calc w=1/[\s^2^(Fo^2^)+(0.0429P)^2^+0.0155P] where P=(Fo^2^+2Fc^2^)/3'
_refine_ls_weighting_scheme calc
_refine_ls_wR_factor_gt 0.1007
_refine_ls_wR_factor_ref 0.1191
_reflns_number_gt 2107
_reflns_number_total 3479
_reflns_threshold_expression >2sigma(I)
_cod_data_source_file ol200878w_si_002.cif
_cod_data_source_block 100909e
_cod_depositor_comments
;
The following automatic conversions were performed:

'_symmetry_cell_setting' value 'Orthorhombic' changed to
'orthorhombic' according to
/home/saulius/struct/CIF-dictionaries/cif_core.dic dictionary named
'cif_core.dic' version 2.4.1 from 2010-06-29.

Automatic conversion script
Id: cif_fix_values 1715 2011-07-08 13:25:40Z adriana 
;
_cod_original_sg_symbol_H-M P2(1)2(1)2(1)
_cod_database_code 1502199

loop_
_symmetry_equiv_pos_as_xyz
'x, y, z'
'-x+1/2, -y, z+1/2'
'-x, y+1/2, -z+1/2'
'x+1/2, -y+1/2, -z'

loop_
_atom_site_label
_atom_site_type_symbol
_atom_site_fract_x
_atom_site_fract_y
_atom_site_fract_z
_atom_site_U_iso_or_equiv
_atom_site_adp_type
_atom_site_occupancy
_atom_site_symmetry_multiplicity
_atom_site_calc_flag
_atom_site_refinement_flags
O1 O 0.03013(19) 0.15460(15) 0.81078(10) 0.0477(4) Uani 1 1 d .
O2 O -0.0847(2) 0.22774(18) 0.91916(11) 0.0611(5) Uani 1 1 d .
O3 O 0.6530(2) 0.20602(16) 0.82954(12) 0.0564(5) Uani 1 1 d .
H3 H 0.7354 0.2039 0.8555 0.085 Uiso 1 1 calc R
O4 O 0.6796(2) -0.00583(18) 0.83315(14) 0.0830(7) Uani 1 1 d .
C1 C 0.4620(3) 0.0849(2) 0.75919(13) 0.0397(6) Uani 1 1 d .
H1 H 0.4420 -0.0040 0.7436 0.048 Uiso 1 1 calc R
C2 C 0.4918(3) 0.1611(2) 0.68228(14) 0.0463(6) Uani 1 1 d .
H2 H 0.5252 0.2496 0.6912 0.056 Uiso 1 1 calc R
C3 C 0.3842(3) 0.1419(2) 0.61045(16) 0.0520(7) Uani 1 1 d .
H3A H 0.3620 0.2209 0.5807 0.062 Uiso 1 1 calc R
C4 C 0.2423(3) 0.0571(3) 0.61991(15) 0.0543(7) Uani 1 1 d .
H4A H 0.2754 -0.0269 0.6380 0.065 Uiso 1 1 calc R
H4B H 0.1901 0.0476 0.5679 0.065 Uiso 1 1 calc R
C5 C 0.1269(3) 0.1142(3) 0.68159(15) 0.0547(7) Uani 1 1 d .
H5A H 0.1275 0.2064 0.6754 0.066 Uiso 1 1 calc R
H5B H 0.0217 0.0845 0.6684 0.066 Uiso 1 1 calc R
C6 C 0.1598(3) 0.0828(2) 0.77055(14) 0.0417(6) Uani 1 1 d .
C7 C 0.3155(3) 0.1343(2) 0.80501(14) 0.0383(5) Uani 1 1 d .
H7 H 0.3134 0.2274 0.7983 0.046 Uiso 1 1 calc R
C8 C 0.3218(3) 0.1077(2) 0.89602(14) 0.0493(6) Uani 1 1 d .
H8A H 0.3369 0.0169 0.9046 0.059 Uiso 1 1 calc R
H8B H 0.4117 0.1519 0.9191 0.059 Uiso 1 1 calc R
C9 C 0.1737(3) 0.1500(3) 0.93972(16) 0.0676(8) Uani 1 1 d .
H9A H 0.1455 0.0836 0.9781 0.081 Uiso 1 1 calc R
H9B H 0.1991 0.2259 0.9709 0.081 Uiso 1 1 calc R
C10 C 0.0324(3) 0.1787(2) 0.88987(15) 0.0455(6) Uani 1 1 d .
C11 C 0.5545(3) 0.1008(2) 0.60542(14) 0.0491(6) Uani 1 1 d .
C12 C 0.6042(3) -0.0383(2) 0.60495(16) 0.0604(8) Uani 1 1 d .
H12A H 0.7022 -0.0473 0.6334 0.091 Uiso 1 1 calc R
H12B H 0.6169 -0.0667 0.5500 0.091 Uiso 1 1 calc R
H12C H 0.5249 -0.0890 0.6312 0.091 Uiso 1 1 calc R
C13 C 0.6608(4) 0.1841(3) 0.55374(17) 0.0814(10) Uani 1 1 d .
H13A H 0.7666 0.1800 0.5742 0.122 Uiso 1 1 calc R
H13B H 0.6243 0.2709 0.5556 0.122 Uiso 1 1 calc R
H13C H 0.6589 0.1542 0.4987 0.122 Uiso 1 1 calc R
C14 C 0.6090(3) 0.0873(2) 0.81113(15) 0.0473(6) Uani 1 1 d .
C15 C 0.1297(3) -0.0585(2) 0.78787(16) 0.0596(8) Uani 1 1 d .
H15A H 0.0274 -0.0818 0.7680 0.089 Uiso 1 1 calc R
H15B H 0.1345 -0.0733 0.8453 0.089 Uiso 1 1 calc R
H15C H 0.2084 -0.1092 0.7612 0.089 Uiso 1 1 calc R

loop_
_atom_site_aniso_label
_atom_site_aniso_U_11
_atom_site_aniso_U_22
_atom_site_aniso_U_33
_atom_site_aniso_U_23
_atom_site_aniso_U_13
_atom_site_aniso_U_12
O1 0.0362(9) 0.0669(11) 0.0401(10) -0.0088(9) -0.0058(8) 0.0101(8)
O2 0.0418(11) 0.0891(13) 0.0523(12) -0.0156(10) -0.0017(9) 0.0125(10)
O3 0.0402(11) 0.0615(11) 0.0676(14) -0.0048(9) -0.0135(9) -0.0010(9)
O4 0.0651(14) 0.0628(13) 0.1211(19) 0.0169(12) -0.0325(14) 0.0120(11)
C1 0.0369(13) 0.0429(13) 0.0392(13) 0.0010(10) -0.0024(11) 0.0005(12)
C2 0.0556(17) 0.0419(13) 0.0415(14) 0.0025(11) 0.0003(12) -0.0052(12)
C3 0.0601(18) 0.0541(14) 0.0419(15) 0.0059(12) -0.0059(13) 0.0068(14)
C4 0.0516(16) 0.0741(18) 0.0372(16) -0.0096(13) -0.0089(12) 0.0066(14)
C5 0.0416(15) 0.0746(17) 0.0477(16) -0.0104(13) -0.0141(13) 0.0132(13)
C6 0.0382(14) 0.0454(13) 0.0414(14) -0.0070(11) -0.0014(11) 0.0043(12)
C7 0.0353(13) 0.0428(12) 0.0367(14) -0.0012(11) -0.0052(11) 0.0009(10)
C8 0.0362(14) 0.0716(17) 0.0402(15) 0.0049(13) -0.0040(12) -0.0002(13)
C9 0.0423(16) 0.117(2) 0.0434(17) 0.0054(15) -0.0027(13) 0.0083(18)
C10 0.0385(14) 0.0548(15) 0.0431(15) -0.0003(12) -0.0036(13) -0.0020(13)
C11 0.0525(17) 0.0573(15) 0.0374(14) 0.0020(12) 0.0044(13) -0.0059(14)
C12 0.0539(18) 0.0674(17) 0.0599(19) -0.0089(14) 0.0040(15) 0.0056(14)
C13 0.091(3) 0.097(2) 0.0559(19) 0.0068(16) 0.0199(18) -0.026(2)
C14 0.0404(14) 0.0543(15) 0.0472(15) 0.0054(13) 0.0022(12) 0.0021(13)
C15 0.0517(17) 0.0565(16) 0.071(2) -0.0112(13) 0.0019(14) -0.0080(13)

loop_
_atom_type_symbol
_atom_type_description
_atom_type_scat_dispersion_real
_atom_type_scat_dispersion_imag
_atom_type_scat_source
C C 0.0033 0.0016 'International Tables Vol C Tables 4.2.6.8 and 6.1.1.4'
H H 0.0000 0.0000 'International Tables Vol C Tables 4.2.6.8 and 6.1.1.4'
O O 0.0106 0.0060 'International Tables Vol C Tables 4.2.6.8 and 6.1.1.4'

loop_
_geom_angle_atom_site_label_1
_geom_angle_atom_site_label_2
_geom_angle_atom_site_label_3
_geom_angle
C10 O1 C6 121.48(19)
C14 O3 H3 109.5
C14 C1 C2 109.06(19)
C14 C1 C7 112.43(18)
C2 C1 C7 111.53(18)
C14 C1 H1 107.9
C2 C1 H1 107.9
C7 C1 H1 107.9
C3 C2 C11 59.98(16)
C3 C2 C1 119.0(2)
C11 C2 C1 122.7(2)
C3 C2 H2 114.7
C11 C2 H2 114.7
C1 C2 H2 114.7
C4 C3 C2 118.8(2)
C4 C3 C11 127.2(2)
C2 C3 C11 60.11(17)
C4 C3 H3A 113.3
C2 C3 H3A 113.3
C11 C3 H3A 113.3
C3 C4 C5 110.5(2)
C3 C4 H4A 109.5
C5 C4 H4A 109.5
C3 C4 H4B 109.5
C5 C4 H4B 109.5
H4A C4 H4B 108.1
C6 C5 C4 115.8(2)
C6 C5 H5A 108.3
C4 C5 H5A 108.3
C6 C5 H5B 108.3
C4 C5 H5B 108.3
H5A C5 H5B 107.4
O1 C6 C15 106.37(19)
O1 C6 C5 100.58(18)
C15 C6 C5 110.9(2)
O1 C6 C7 107.07(17)
C15 C6 C7 114.50(19)
C5 C6 C7 115.9(2)
C8 C7 C6 109.26(19)
C8 C7 C1 113.03(19)
C6 C7 C1 113.21(18)
C8 C7 H7 107.0
C6 C7 H7 107.0
C1 C7 H7 107.0
C9 C8 C7 112.6(2)
C9 C8 H8A 109.1
C7 C8 H8A 109.1
C9 C8 H8B 109.1
C7 C8 H8B 109.1
H8A C8 H8B 107.8
C10 C9 C8 117.8(2)
C10 C9 H9A 107.9
C8 C9 H9A 107.9
C10 C9 H9B 107.9
C8 C9 H9B 107.9
H9A C9 H9B 107.2
O2 C10 O1 117.2(2)
O2 C10 C9 121.7(2)
O1 C10 C9 121.1(2)
C3 C11 C2 59.91(16)
C3 C11 C12 122.7(2)
C2 C11 C12 120.2(2)
C3 C11 C13 115.9(2)
C2 C11 C13 116.1(2)
C12 C11 C13 112.6(2)
C11 C12 H12A 109.5
C11 C12 H12B 109.5
H12A C12 H12B 109.5
C11 C12 H12C 109.5
H12A C12 H12C 109.5
H12B C12 H12C 109.5
C11 C13 H13A 109.5
C11 C13 H13B 109.5
H13A C13 H13B 109.5
C11 C13 H13C 109.5
H13A C13 H13C 109.5
H13B C13 H13C 109.5
O4 C14 O3 123.2(2)
O4 C14 C1 124.7(2)
O3 C14 C1 112.1(2)
C6 C15 H15A 109.5
C6 C15 H15B 109.5
H15A C15 H15B 109.5
C6 C15 H15C 109.5
H15A C15 H15C 109.5
H15B C15 H15C 109.5

loop_
_geom_bond_atom_site_label_1
_geom_bond_atom_site_label_2
_geom_bond_distance
O1 C10 1.329(3)
O1 C6 1.489(3)
O2 C10 1.219(3)
O3 C14 1.332(3)
O3 H3 0.8200
O4 C14 1.200(3)
C1 C14 1.514(3)
C1 C2 1.519(3)
C1 C7 1.545(3)
C1 H1 0.9800
C2 C3 1.509(3)
C2 C11 1.513(3)
C2 H2 0.9800
C3 C4 1.504(4)
C3 C11 1.511(3)
C3 H3A 0.9800
C4 C5 1.533(3)
C4 H4A 0.9700
C4 H4B 0.9700
C5 C6 1.529(3)
C5 H5A 0.9700
C5 H5B 0.9700
C6 C15 1.527(3)
C6 C7 1.536(3)
C7 C8 1.527(3)
C7 H7 0.9800
C8 C9 1.515(3)
C8 H8A 0.9700
C8 H8B 0.9700
C9 C10 1.485(3)
C9 H9A 0.9700
C9 H9B 0.9700
C11 C12 1.515(3)
C11 C13 1.517(3)
C12 H12A 0.9600
C12 H12B 0.9600
C12 H12C 0.9600
C13 H13A 0.9600
C13 H13B 0.9600
C13 H13C 0.9600
C15 H15A 0.9600
C15 H15B 0.9600
C15 H15C 0.9600

loop_
_geom_hbond_atom_site_label_D
_geom_hbond_atom_site_label_H
_geom_hbond_atom_site_label_A
_geom_hbond_distance_DH
_geom_hbond_distance_HA
_geom_hbond_distance_DA
_geom_hbond_angle_DHA
_geom_hbond_site_symmetry_A
O3 H3 O2 0.82 1.87 2.682(2) 170.3 1_655

loop_
_geom_torsion_atom_site_label_1
_geom_torsion_atom_site_label_2
_geom_torsion_atom_site_label_3
_geom_torsion_atom_site_label_4
_geom_torsion
C14 C1 C2 C3 162.2(2)
C7 C1 C2 C3 -73.1(3)
C14 C1 C2 C11 91.1(3)
C7 C1 C2 C11 -144.1(2)
C11 C2 C3 C4 118.6(3)
C1 C2 C3 C4 5.5(3)
C1 C2 C3 C11 -113.1(2)
C2 C3 C4 C5 64.4(3)
C11 C3 C4 C5 137.1(3)
C3 C4 C5 C6 -85.1(3)
C10 O1 C6 C15 79.8(2)
C10 O1 C6 C5 -164.5(2)
C10 O1 C6 C7 -43.0(3)
C4 C5 C6 O1 178.8(2)
C4 C5 C6 C15 -68.9(3)
C4 C5 C6 C7 63.8(3)
O1 C6 C7 C8 62.5(2)
C15 C6 C7 C8 -55.1(3)
C5 C6 C7 C8 173.77(19)
O1 C6 C7 C1 -170.56(18)
C15 C6 C7 C1 71.8(3)
C5 C6 C7 C1 -59.3(3)
C14 C1 C7 C8 -30.7(3)
C2 C1 C7 C8 -153.6(2)
C14 C1 C7 C6 -155.6(2)
C2 C1 C7 C6 81.5(2)
C6 C7 C8 C9 -49.8(3)
C1 C7 C8 C9 -176.8(2)
C7 C8 C9 C10 15.0(4)
C6 O1 C10 O2 -173.5(2)
C6 O1 C10 C9 8.1(3)
C8 C9 C10 O2 -171.0(2)
C8 C9 C10 O1 7.4(4)
C4 C3 C11 C2 -105.2(3)
C4 C3 C11 C12 3.4(4)
C2 C3 C11 C12 108.6(3)
C4 C3 C11 C13 148.3(3)
C2 C3 C11 C13 -106.5(3)
C1 C2 C11 C3 107.1(3)
C3 C2 C11 C12 -112.6(3)
C1 C2 C11 C12 -5.5(4)
C3 C2 C11 C13 106.1(3)
C1 C2 C11 C13 -146.7(2)
C2 C1 C14 O4 -121.8(3)
C7 C1 C14 O4 114.0(3)
C2 C1 C14 O3 57.7(3)
C7 C1 C14 O3 -66.6(3)

loop_
_cod_related_entry_id
_cod_related_entry_database
_cod_related_entry_code
1 ChemSpider 28288913
